data_1524710
loop_
_publ_author_name
'Klug, A.'

_publ_section_title
;
 X-ray diffraction studies of potassium polytungstates with high W O3
 content
;
_journal_name_full 'Materials Research Bulletin'
_journal_page_first 837
_journal_page_last 845
_journal_volume 12
_journal_year 1977
_chemical_formula_sum 'K O9 W3'
_chemical_name_systematic 'K (W3 O9)'
_space_group_IT_number 65
_symmetry_space_group_name_Hall '-C 2 2'
_symmetry_space_group_name_H-M 'C m m m'
_cell_angle_alpha 90
_cell_angle_beta 90
_cell_angle_gamma 90
_cell_formula_units_Z 2
_cell_length_a 7.302
_cell_length_b 12.713
_cell_length_c 3.627
_cell_volume 336.696
_citation_journal_id_ASTM MRBUAC
_cod_data_source_file Klug_MRBUAC_1977_247.cif
_cod_data_source_block K1O9W3
_cod_original_cell_volume 336.6956
_cod_original_formula_sum 'K1 O9 W3'
_cod_database_code 1524710

loop_
_symmetry_equiv_pos_as_xyz
x,y,z
-x,-y,z
x,-y,-z
-x,y,-z
-x,-y,-z
x,y,-z
-x,y,z
x,-y,z
x+1/2,y+1/2,z
-x+1/2,-y+1/2,z
x+1/2,-y+1/2,-z
-x+1/2,y+1/2,-z
-x+1/2,-y+1/2,-z
x+1/2,y+1/2,-z
-x+1/2,y+1/2,z
x+1/2,-y+1/2,z

loop_
_atom_site_label
_atom_site_type_symbol
_atom_site_fract_x
_atom_site_fract_y
_atom_site_fract_z
_atom_site_occupancy
_atom_site_U_iso_or_equiv
W2 W+5 0 0 0.5 1 0.0
O4 O-2 0 0.294 0.5 1 0.0
O3 O-2 0.184 0.105 0.5 1 0.0
W1 W+5 0.25 0.25 0.5 1 0.0
O2 O-2 0 0 0 1 0.0
K1 K+1 0.5 0 0.1 0.5 0.0
O1 O-2 0.25 0.25 0 1 0.0
